data_2017093
loop_
_publ_author_name
'Ho\/ly\'nska, Ma\/lgorzata'
'Kubiak, Maria'

_publ_section_title
;
 Products of the interaction of (1-diaminomethylene)thiourea with
 hydrofluoric acid
;
_journal_coeditor_code GD3281
_journal_issue 5
_journal_name_full 'Acta Crystallographica Section C'
_journal_page_first o191
_journal_page_last o194
_journal_paper_doi 10.1107/S0108270109010919
_journal_volume 65
_journal_year 2009
_chemical_formula_iupac 'C2 H7 N4 S + , H F2 -'
_chemical_formula_moiety 'C2 H7 N4 S + , F2 H -'
_chemical_formula_sum 'C2 H8 F2 N4 S'
_chemical_formula_weight 158.18
_chemical_name_systematic
;
1-(diaminomethylene)thiouron-1-ium hydrogen difluoride
;
_space_group_IT_number 2
_symmetry_cell_setting triclinic
_symmetry_space_group_name_Hall '-P 1'
_symmetry_space_group_name_H-M 'P -1'
_atom_sites_solution_hydrogens geom
_atom_sites_solution_primary direct
_atom_sites_solution_secondary difmap
_audit_creation_method SHELXL97
_cell_angle_alpha 100.78(3)
_cell_angle_beta 93.87(3)
_cell_angle_gamma 104.50(3)
_cell_formula_units_Z 8
_cell_length_a 8.199(3)
_cell_length_b 12.203(4)
_cell_length_c 14.158(4)
_cell_measurement_reflns_used 8334
_cell_measurement_temperature 100(2)
_cell_measurement_theta_max 36.79
_cell_measurement_theta_min 2.95
_cell_volume 1337.5(8)
_computing_cell_refinement 'CrysAlis RED (Oxford Diffraction, 2006)'
_computing_data_collection 'CrysAlis CCD (Oxford Diffraction, 2006)'
_computing_data_reduction 'CrysAlis RED (Oxford Diffraction, 2006)'
_computing_molecular_graphics
;
DIAMOND (Brandenburg & Putz, 2005) and SHELXTL-NT (Sheldrick,
2008)
;
_computing_publication_material 'SHELXL97 (Sheldrick, 2008)'
_computing_structure_refinement 'SHELXL97 (Sheldrick, 2008)'
_computing_structure_solution 'SHELXS97 (Sheldrick, 2008)'
_diffrn_ambient_temperature 100(2)
_diffrn_measured_fraction_theta_full 0.997
_diffrn_measured_fraction_theta_max 0.957
_diffrn_measurement_device_type 'Oxford Diffraction KM4 CCD area-detector'
_diffrn_measurement_method \w
_diffrn_radiation_monochromator graphite
_diffrn_radiation_source 'fine-focus sealed tube'
_diffrn_radiation_type MoK\a
_diffrn_radiation_wavelength 0.71073
_diffrn_reflns_av_R_equivalents 0.0511
_diffrn_reflns_av_sigmaI/netI 0.0636
_diffrn_reflns_limit_h_max 11
_diffrn_reflns_limit_h_min -11
_diffrn_reflns_limit_k_max 12
_diffrn_reflns_limit_k_min -17
_diffrn_reflns_limit_l_max 19
_diffrn_reflns_limit_l_min -19
_diffrn_reflns_number 20685
_diffrn_reflns_theta_full 26.50
_diffrn_reflns_theta_max 30.00
_diffrn_reflns_theta_min 2.95
_exptl_absorpt_coefficient_mu 0.443
_exptl_absorpt_correction_T_max 0.979
_exptl_absorpt_correction_T_min 0.897
_exptl_absorpt_correction_type analytical
_exptl_absorpt_process_details '(CrysAlis RED; Oxford Diffraction, 2006)'
_exptl_crystal_colour colourless
_exptl_crystal_density_diffrn 1.571
_exptl_crystal_density_method 'not measured'
_exptl_crystal_description plate
_exptl_crystal_F_000 656
_exptl_crystal_size_max 0.19
_exptl_crystal_size_mid 0.09
_exptl_crystal_size_min 0.07
_refine_diff_density_max 0.41
_refine_diff_density_min -0.29
_refine_ls_extinction_method none
_refine_ls_goodness_of_fit_ref 1.006
_refine_ls_hydrogen_treatment refxyz
_refine_ls_matrix_type full
_refine_ls_number_parameters 421
_refine_ls_number_reflns 7461
_refine_ls_number_restraints 0
_refine_ls_restrained_S_all 1.006
_refine_ls_R_factor_all 0.0952
_refine_ls_R_factor_gt 0.0560
_refine_ls_shift/su_max 0.003
_refine_ls_shift/su_mean 0.000
_refine_ls_structure_factor_coef Fsqd
_refine_ls_weighting_details 'calc w = 1/[\s^2^(Fo^2^)+(0.0671P)^2^] where P=(Fo^2^+2Fc^2^)/3'
_refine_ls_weighting_scheme calc
_refine_ls_wR_factor_gt 0.1132
_refine_ls_wR_factor_ref 0.1286
_reflns_number_gt 5387
_reflns_number_total 7461
_reflns_threshold_expression I>2\s(I)
_cod_data_source_file gd3281.cif
_cod_data_source_block I
_cod_database_code 2017093
_cod_database_fobs_code 2017093

loop_
_symmetry_equiv_pos_as_xyz
'x, y, z'
'-x, -y, -z'

loop_
_atom_site_type_symbol
_atom_site_label
_atom_site_fract_x
_atom_site_fract_y
_atom_site_fract_z
_atom_site_U_iso_or_equiv
_atom_site_adp_type
_atom_site_calc_flag
_atom_site_refinement_flags
_atom_site_occupancy
_atom_site_disorder_assembly
_atom_site_disorder_group
S S1 0.65033(8) 0.34420(5) 1.07733(5) 0.02187(15) Uani d . 1 . .
C C11 0.4967(3) 0.2312(2) 1.01349(17) 0.0168(5) Uani d . 1 . .
C C21 0.4187(3) 0.3087(2) 0.87042(17) 0.0160(5) Uani d . 1 . .
N N11 0.4074(3) 0.22647(18) 0.92489(15) 0.0165(4) Uani d . 1 . .
H H11 0.332(4) 0.160(3) 0.902(2) 0.020 Uiso d . 1 . .
N N21 0.4466(3) 0.13422(19) 1.04580(17) 0.0195(4) Uani d . 1 . .
H H211 0.378(4) 0.078(3) 1.012(2) 0.023 Uiso d . 1 . .
H H221 0.501(4) 0.129(3) 1.100(2) 0.023 Uiso d . 1 . .
N N31 0.3180(3) 0.2799(2) 0.78807(16) 0.0207(5) Uani d . 1 . .
H H311 0.253(4) 0.211(3) 0.769(2) 0.025 Uiso d . 1 . .
H H321 0.329(4) 0.327(3) 0.754(2) 0.025 Uiso d . 1 . .
N N41 0.5254(3) 0.41215(19) 0.89735(18) 0.0224(5) Uani d . 1 . .
H H411 0.582(4) 0.423(3) 0.948(2) 0.027 Uiso d . 1 . .
H H421 0.520(4) 0.455(3) 0.862(2) 0.027 Uiso d . 1 . .
S S2 0.58023(8) 0.77907(6) 0.56529(5) 0.02171(15) Uani d . 1 . .
C C12 0.7568(3) 0.8815(2) 0.61651(17) 0.0165(5) Uani d . 1 . .
C C22 0.8175(3) 0.8187(2) 0.77058(17) 0.0159(5) Uani d . 1 . .
N N12 0.8497(3) 0.88734(18) 0.70460(15) 0.0161(4) Uani d . 1 . .
H H12 0.935(4) 0.943(3) 0.717(2) 0.019 Uiso d . 1 . .
N N22 0.8237(3) 0.9687(2) 0.57484(17) 0.0209(5) Uani d . 1 . .
H H212 0.919(4) 1.017(3) 0.600(2) 0.025 Uiso d . 1 . .
H H222 0.777(4) 0.967(3) 0.523(2) 0.025 Uiso d . 1 . .
N N32 0.9254(3) 0.84630(19) 0.85032(16) 0.0199(4) Uani d . 1 . .
H H312 1.015(4) 0.904(3) 0.856(2) 0.024 Uiso d . 1 . .
H H322 0.916(4) 0.802(3) 0.889(2) 0.024 Uiso d . 1 . .
N N42 0.6839(3) 0.72842(19) 0.75633(17) 0.0205(5) Uani d . 1 . .
H H412 0.610(4) 0.715(3) 0.702(2) 0.025 Uiso d . 1 . .
H H422 0.679(4) 0.693(3) 0.796(2) 0.025 Uiso d . 1 . .
S S3 0.94092(8) 0.68826(6) 0.40442(5) 0.02431(16) Uani d . 1 . .
C C13 0.8619(3) 0.6004(2) 0.47814(17) 0.0158(5) Uani d . 1 . .
C C23 1.0729(3) 0.6814(2) 0.62613(17) 0.0151(5) Uani d . 1 . .
N N13 0.9309(3) 0.60576(18) 0.57172(15) 0.0155(4) Uani d . 1 . .
H H13 0.869(4) 0.554(3) 0.599(2) 0.019 Uiso d . 1 . .
N N23 0.7215(3) 0.51430(18) 0.44971(17) 0.0180(4) Uani d . 1 . .
H H213 0.681(4) 0.475(3) 0.491(2) 0.022 Uiso d . 1 . .
H H223 0.664(4) 0.512(2) 0.396(2) 0.022 Uiso d . 1 . .
N N33 1.1119(3) 0.6634(2) 0.71263(16) 0.0205(5) Uani d . 1 . .
H H313 1.050(4) 0.613(3) 0.732(2) 0.025 Uiso d . 1 . .
H H323 1.196(4) 0.713(3) 0.747(2) 0.025 Uiso d . 1 . .
N N43 1.1657(3) 0.76801(19) 0.59415(18) 0.0216(5) Uani d . 1 . .
H H413 1.139(4) 0.773(3) 0.535(2) 0.026 Uiso d . 1 . .
H H423 1.248(4) 0.810(3) 0.631(2) 0.026 Uiso d . 1 . .
S S4 0.89831(9) 0.13769(6) 0.91483(5) 0.02482(16) Uani d . 1 . .
C C14 0.9121(3) 0.2595(2) 0.87298(17) 0.0176(5) Uani d . 1 . .
C C24 0.6875(3) 0.1886(2) 0.73083(18) 0.0161(5) Uani d . 1 . .
N N14 0.8184(3) 0.26871(18) 0.79072(15) 0.0175(4) Uani d . 1 . .
H H14 0.838(4) 0.334(3) 0.779(2) 0.021 Uiso d . 1 . .
N N24 1.0205(3) 0.35896(19) 0.91640(16) 0.0204(5) Uani d . 1 . .
H H214 1.025(4) 0.421(3) 0.893(2) 0.024 Uiso d . 1 . .
H H224 1.077(4) 0.359(3) 0.970(2) 0.024 Uiso d . 1 . .
N N44 0.6221(3) 0.08607(19) 0.74982(17) 0.0206(5) Uani d . 1 . .
H H314 0.667(4) 0.286(3) 0.642(2) 0.025 Uiso d . 1 . .
H H324 0.547(4) 0.174(3) 0.618(2) 0.025 Uiso d . 1 . .
N N34 0.6283(3) 0.2179(2) 0.65343(17) 0.0212(5) Uani d . 1 . .
H H414 0.663(4) 0.066(3) 0.800(2) 0.025 Uiso d . 1 . .
H H424 0.553(4) 0.046(3) 0.713(2) 0.025 Uiso d . 1 . .
F F11 0.24069(19) -0.00178(12) 0.87552(11) 0.0228(3) Uani d . 1 . .
F F21 0.37400(19) -0.11575(13) 0.77898(11) 0.0221(3) Uani d . 1 . .
H H11F 0.318(4) -0.075(3) 0.820(2) 0.027 Uiso d . 1 . .
F F12 0.12625(19) 0.06459(13) 0.69533(11) 0.0258(3) Uani d . 1 . .
F F22 0.3311(2) 0.01618(13) 0.60668(11) 0.0243(3) Uani d . 1 . .
H H12F 0.230(4) 0.037(3) 0.648(2) 0.029 Uiso d . 1 . .
F F13 0.78898(19) 0.62194(12) 0.90490(11) 0.0227(3) Uani d . 1 . .
F F23 0.92486(19) 0.50839(12) 0.81046(11) 0.0235(3) Uani d . 1 . .
H H13F 0.866(4) 0.568(3) 0.860(2) 0.028 Uiso d . 1 . .
F F14 0.68870(18) 0.44053(12) 0.62464(11) 0.0222(3) Uani d . 1 . .
F F24 0.49078(19) 0.48832(12) 0.71916(10) 0.0217(3) Uani d . 1 . .
H H14F 0.584(4) 0.469(3) 0.675(2) 0.026 Uiso d . 1 . .

loop_
_atom_site_aniso_label
_atom_site_aniso_U_11
_atom_site_aniso_U_22
_atom_site_aniso_U_33
_atom_site_aniso_U_12
_atom_site_aniso_U_13
_atom_site_aniso_U_23
S1 0.0207(3) 0.0180(3) 0.0223(3) -0.0009(2) -0.0049(2) 0.0036(2)
C11 0.0149(11) 0.0184(12) 0.0171(11) 0.0053(9) 0.0032(9) 0.0023(9)
C21 0.0151(11) 0.0150(11) 0.0181(11) 0.0038(9) 0.0042(9) 0.0032(9)
N11 0.0179(10) 0.0119(9) 0.0172(10) -0.0004(8) -0.0020(8) 0.0038(8)
N21 0.0199(11) 0.0174(11) 0.0174(10) -0.0019(9) -0.0031(9) 0.0052(8)
N31 0.0231(11) 0.0188(11) 0.0184(11) 0.0002(9) 0.0006(9) 0.0073(9)
N41 0.0296(12) 0.0162(11) 0.0186(11) -0.0004(9) -0.0013(9) 0.0074(9)
S2 0.0169(3) 0.0234(3) 0.0202(3) -0.0019(2) -0.0036(2) 0.0055(2)
C12 0.0184(11) 0.0159(11) 0.0155(11) 0.0056(9) 0.0033(9) 0.0021(9)
C22 0.0171(11) 0.0132(11) 0.0180(11) 0.0059(9) 0.0044(9) 0.0015(9)
N12 0.0146(10) 0.0143(10) 0.0164(10) -0.0013(8) -0.0010(8) 0.0041(8)
N22 0.0199(11) 0.0211(11) 0.0186(11) -0.0005(9) -0.0020(9) 0.0064(9)
N32 0.0194(11) 0.0162(11) 0.0214(11) -0.0003(9) -0.0031(9) 0.0062(9)
N42 0.0203(11) 0.0192(11) 0.0206(11) 0.0000(9) -0.0012(9) 0.0095(9)
S3 0.0200(3) 0.0306(4) 0.0223(3) 0.0002(3) 0.0021(3) 0.0146(3)
C13 0.0153(11) 0.0173(11) 0.0160(11) 0.0060(9) 0.0021(9) 0.0039(9)
C23 0.0133(11) 0.0135(11) 0.0179(11) 0.0041(9) 0.0020(9) 0.0015(9)
N13 0.0147(10) 0.0148(10) 0.0153(10) 0.0000(8) 0.0009(8) 0.0049(8)
N23 0.0157(10) 0.0182(10) 0.0174(10) -0.0002(8) -0.0023(8) 0.0055(8)
N33 0.0225(11) 0.0180(11) 0.0164(10) -0.0016(9) -0.0019(9) 0.0036(9)
N43 0.0183(11) 0.0186(11) 0.0228(11) -0.0049(9) -0.0015(9) 0.0067(9)
S4 0.0347(4) 0.0173(3) 0.0218(3) 0.0058(3) -0.0042(3) 0.0067(2)
C14 0.0173(12) 0.0206(12) 0.0151(11) 0.0057(10) 0.0046(9) 0.0027(9)
C24 0.0149(11) 0.0159(11) 0.0180(11) 0.0044(9) 0.0050(9) 0.0032(9)
N14 0.0191(10) 0.0140(10) 0.0178(10) 0.0008(8) -0.0030(8) 0.0063(8)
N24 0.0231(11) 0.0175(11) 0.0182(11) 0.0007(9) -0.0036(9) 0.0067(9)
N44 0.0216(11) 0.0152(11) 0.0215(11) -0.0019(9) -0.0032(9) 0.0063(9)
N34 0.0179(11) 0.0186(11) 0.0244(11) -0.0015(9) -0.0038(9) 0.0088(9)
F11 0.0217(7) 0.0177(7) 0.0246(8) -0.0007(6) -0.0036(6) 0.0038(6)
F21 0.0247(8) 0.0187(7) 0.0201(7) 0.0012(6) -0.0002(6) 0.0043(6)
F12 0.0236(8) 0.0258(8) 0.0221(8) -0.0050(6) -0.0009(6) 0.0071(6)
F22 0.0235(8) 0.0229(8) 0.0238(8) -0.0005(6) -0.0018(6) 0.0092(6)
F13 0.0238(8) 0.0198(7) 0.0228(8) 0.0023(6) -0.0021(6) 0.0066(6)
F23 0.0284(8) 0.0174(7) 0.0232(8) 0.0019(6) -0.0005(6) 0.0073(6)
F14 0.0221(7) 0.0210(7) 0.0224(8) 0.0007(6) 0.0031(6) 0.0090(6)
F24 0.0220(7) 0.0219(8) 0.0193(7) 0.0013(6) 0.0008(6) 0.0070(6)

loop_
_atom_type_symbol
_atom_type_description
_atom_type_scat_dispersion_real
_atom_type_scat_dispersion_imag
_atom_type_scat_source
C C 0.0033 0.0016 'International Tables Vol C Tables 4.2.6.8 and 6.1.1.4'
H H 0.0000 0.0000 'International Tables Vol C Tables 4.2.6.8 and 6.1.1.4'
F F 0.0171 0.0103 'International Tables Vol C Tables 4.2.6.8 and 6.1.1.4'
N N 0.0061 0.0033 'International Tables Vol C Tables 4.2.6.8 and 6.1.1.4'
S S 0.1246 0.1234 'International Tables Vol C Tables 4.2.6.8 and 6.1.1.4'

loop_
_geom_angle_atom_site_label_1
_geom_angle_atom_site_label_2
_geom_angle_atom_site_label_3
_geom_angle_site_symmetry_1
_geom_angle_site_symmetry_3
_geom_angle
_geom_angle_publ_flag
N21 C11 N11 . . 112.6(2) ?
N21 C11 S1 . . 121.2(2) ?
N11 C11 S1 . . 126.21(19) ?
N41 C21 N31 . . 120.6(2) ?
N41 C21 N11 . . 122.3(2) ?
N31 C21 N11 . . 117.1(2) ?
C21 N11 C11 . . 130.0(2) ?
C21 N11 H11 . . 116.4(19) ?
C11 N11 H11 . . 113.5(19) ?
C11 N21 H211 . . 120(2) ?
C11 N21 H221 . . 118(2) ?
H211 N21 H221 . . 121(3) ?
C21 N31 H311 . . 121(2) ?
C21 N31 H321 . . 117(2) ?
H311 N31 H321 . . 121(3) ?
C21 N41 H411 . . 115(2) ?
C21 N41 H421 . . 115(2) ?
H411 N41 H421 . . 130(3) ?
N22 C12 N12 . . 112.5(2) ?
N22 C12 S2 . . 121.5(2) ?
N12 C12 S2 . . 125.90(19) ?
N42 C22 N32 . . 120.8(2) ?
N42 C22 N12 . . 121.8(2) ?
N32 C22 N12 . . 117.4(2) ?
C22 N12 C12 . . 130.1(2) ?
C22 N12 H12 . . 118(2) ?
C12 N12 H12 . . 112(2) ?
C12 N22 H212 . . 120(2) ?
C12 N22 H222 . . 116(2) ?
H212 N22 H222 . . 124(3) ?
C22 N32 H312 . . 119(2) ?
C22 N32 H322 . . 120(2) ?
H312 N32 H322 . . 120(3) ?
C22 N42 H412 . . 117.6(19) ?
C22 N42 H422 . . 115(2) ?
H412 N42 H422 . . 128(3) ?
N23 C13 N13 . . 112.4(2) ?
N23 C13 S3 . . 121.35(19) ?
N13 C13 S3 . . 126.24(19) ?
N43 C23 N33 . . 121.4(2) ?
N43 C23 N13 . . 121.9(2) ?
N33 C23 N13 . . 116.7(2) ?
C23 N13 C13 . . 129.9(2) ?
C23 N13 H13 . . 117.5(19) ?
C13 N13 H13 . . 112.6(19) ?
C13 N23 H213 . . 118(2) ?
C13 N23 H223 . . 117(2) ?
H213 N23 H223 . . 123(3) ?
C23 N33 H313 . . 120(2) ?
C23 N33 H323 . . 117(2) ?
H313 N33 H323 . . 123(3) ?
C23 N43 H413 . . 118(2) ?
C23 N43 H423 . . 117(2) ?
H413 N43 H423 . . 125(3) ?
N24 C14 N14 . . 112.4(2) ?
N24 C14 S4 . . 121.7(2) ?
N14 C14 S4 . . 125.84(19) ?
N34 C24 N44 . . 121.0(2) ?
N34 C24 N14 . . 117.4(2) ?
N44 C24 N14 . . 121.6(2) ?
C24 N14 C14 . . 130.0(2) ?
C24 N14 H14 . . 115(2) ?
C14 N14 H14 . . 115(2) ?
C14 N24 H214 . . 120(2) ?
C14 N24 H224 . . 116(2) ?
H214 N24 H224 . . 124(3) ?
C24 N44 H414 . . 121(2) ?
C24 N44 H424 . . 115(2) ?
H414 N44 H424 . . 124(3) ?
C24 N34 H314 . . 121(2) ?
C24 N34 H324 . . 120(2) ?
H314 N34 H324 . . 119(3) ?

loop_
_geom_bond_atom_site_label_1
_geom_bond_atom_site_label_2
_geom_bond_site_symmetry_2
_geom_bond_distance
_geom_bond_publ_flag
S1 C11 . 1.678(3) ?
C11 N21 . 1.328(3) ?
C11 N11 . 1.393(3) ?
C21 N41 . 1.314(3) ?
C21 N31 . 1.318(3) ?
C21 N11 . 1.365(3) ?
N11 H11 . 0.87(3) ?
N21 H211 . 0.82(3) ?
N21 H221 . 0.88(3) ?
N31 H311 . 0.86(3) ?
N31 H321 . 0.81(3) ?
N41 H411 . 0.79(3) ?
N41 H421 . 0.79(3) ?
S2 C12 . 1.673(3) ?
C12 N22 . 1.329(3) ?
C12 N12 . 1.397(3) ?
C22 N42 . 1.318(3) ?
C22 N32 . 1.321(3) ?
C22 N12 . 1.364(3) ?
N12 H12 . 0.83(3) ?
N22 H212 . 0.86(3) ?
N22 H222 . 0.80(3) ?
N32 H312 . 0.87(3) ?
N32 H322 . 0.83(3) ?
N42 H412 . 0.91(3) ?
N42 H422 . 0.76(3) ?
S3 C13 . 1.680(3) ?
C13 N23 . 1.328(3) ?
C13 N13 . 1.388(3) ?
C23 N43 . 1.313(3) ?
C23 N33 . 1.317(3) ?
C23 N13 . 1.369(3) ?
N13 H13 . 0.87(3) ?
N23 H213 . 0.86(3) ?
N23 H223 . 0.86(3) ?
N33 H313 . 0.80(3) ?
N33 H323 . 0.84(3) ?
N43 H413 . 0.87(3) ?
N43 H423 . 0.82(3) ?
S4 C14 . 1.681(3) ?
C14 N24 . 1.322(3) ?
C14 N14 . 1.389(3) ?
C24 N34 . 1.313(3) ?
C24 N44 . 1.317(3) ?
C24 N14 . 1.367(3) ?
N14 H14 . 0.82(3) ?
N24 H214 . 0.87(3) ?
N24 H224 . 0.86(3) ?
N44 H414 . 0.87(3) ?
N44 H424 . 0.75(3) ?
N34 H314 . 0.86(3) ?
N34 H324 . 0.81(3) ?
F11 H11F . 1.38(3) ?
F21 H11F . 0.92(3) ?
F12 H12F . 1.20(3) ?
F22 H12F . 1.10(3) ?
F13 H13F . 1.16(3) ?
F23 H13F . 1.14(3) ?
F14 H14F . 1.23(3) ?
F24 H14F . 1.06(3) ?

loop_
_geom_hbond_atom_site_label_D
_geom_hbond_atom_site_label_H
_geom_hbond_atom_site_label_A
_geom_hbond_site_symmetry_A
_geom_hbond_distance_DH
_geom_hbond_distance_HA
_geom_hbond_distance_DA
_geom_hbond_angle_DHA
F21 H11F F11 . 0.92(3) 1.38(3) 2.291(2) 172(3)
F22 H12F F12 . 1.10(3) 1.20(3) 2.291(2) 177(3)
F23 H13F F13 . 1.14(3) 1.16(3) 2.287(2) 172(3)
F24 H14F F14 . 1.06(3) 1.23(3) 2.289(2) 177(3)
N11 H11 F11 . 0.87(3) 1.89(3) 2.711(3) 157(3)
N21 H211 F11 . 0.82(3) 2.10(3) 2.823(3) 148(3)
N21 H221 F21 2_657 0.88(3) 2.00(3) 2.873(3) 179(3)
N31 H311 F12 . 0.86(3) 1.90(3) 2.732(3) 166(3)
N31 H321 F24 . 0.81(3) 2.24(3) 2.955(3) 147(3)
N41 H421 F24 . 0.79(3) 2.14(3) 2.867(3) 152(3)
N12 H12 F12 1_665 0.83(3) 1.96(3) 2.744(3) 159(3)
N22 H212 F12 1_665 0.86(3) 1.99(3) 2.768(3) 151(3)
N22 H222 F22 2_666 0.80(3) 2.05(3) 2.847(3) 173(3)
N32 H312 F11 1_665 0.87(3) 1.89(3) 2.734(3) 165(3)
N32 H322 F13 . 0.83(3) 2.24(3) 2.953(3) 144(3)
N42 H422 F13 . 0.76(3) 2.16(3) 2.862(3) 153(3)
N13 H13 F14 . 0.87(3) 1.87(3) 2.708(3) 162(3)
N23 H213 F14 . 0.86(3) 2.01(3) 2.796(3) 151(3)
N23 H223 F24 2_666 0.86(3) 1.99(3) 2.851(3) 173(3)
N33 H323 F21 1_665 0.84(3) 2.18(3) 2.940(3) 150(3)
N33 H313 F23 . 0.80(3) 1.98(3) 2.768(3) 166(3)
N43 H423 F21 1_665 0.82(3) 2.20(3) 2.928(3) 149(3)
N43 H423 F22 1_665 0.82(3) 2.53(3) 2.958(3) 114(3)
N14 H14 F23 . 0.82(3) 2.02(3) 2.789(3) 156(3)
N24 H214 F23 . 0.87(3) 1.99(3) 2.788(3) 151(3)
N24 H224 F13 2_767 0.86(3) 1.96(3) 2.821(3) 174(3)
N34 H324 F22 . 0.81(3) 2.24(3) 2.933(3) 145(3)
N34 H314 F14 . 0.86(3) 1.92(3) 2.750(3) 163(3)
N44 H424 F21 . 0.75(3) 2.52(3) 2.891(3) 112(3)
N44 H424 F22 . 0.75(3) 2.19(3) 2.865(3) 151(3)
